data_2212074
loop_
_publ_author_name
'Hern\'andez, Guadalupe'
'Bern\`es, Sylvain'
'Portillo, Roberto'
'Guti\'errez, Ren\'e'

_publ_section_title
;
 (<i>S</i>)-(--)-1-(4-Methylphenyl)ethylammonium chloride
;
_journal_coeditor_code BV2046
_journal_issue 2
_journal_name_full 'Acta Crystallographica Section E'
_journal_page_first o1053
_journal_page_last o1055
_journal_paper_doi 10.1107/S1600536807003753
_journal_volume 63
_journal_year 2007
_chemical_formula_iupac 'C9 H14 N +, Cl -'
_chemical_formula_moiety 'C9 H14 N +, Cl -'
_chemical_formula_sum 'C9 H14 Cl N'
_chemical_formula_weight 171.66
_chemical_name_common '(S)-(p-Tolyl)ethylammonium chloride'
_chemical_name_systematic
;
(S)-(-)-1-(4-Methylphenyl)ethylammonium chloride
;
_space_group_IT_number 19
_symmetry_cell_setting orthorhombic
_symmetry_space_group_name_Hall 'P 2ac 2ab'
_symmetry_space_group_name_H-M 'P 21 21 21'
_atom_sites_solution_hydrogens geom
_atom_sites_solution_primary direct
_atom_sites_solution_secondary difmap
_audit_creation_method SHELXTL-Plus
_cell_angle_alpha 90.00
_cell_angle_beta 90.00
_cell_angle_gamma 90.00
_cell_formula_units_Z 4
_cell_length_a 5.4849(9)
_cell_length_b 9.1520(13)
_cell_length_c 19.867(4)
_cell_measurement_reflns_used 62
_cell_measurement_temperature 296.0(10)
_cell_measurement_theta_max 12.56
_cell_measurement_theta_min 4.75
_cell_volume 997.3(3)
_computing_cell_refinement XSCANS
_computing_data_collection 'XSCANS (Siemens, 1996)'
_computing_data_reduction XSCANS
_computing_molecular_graphics SHELXTL-Plus
_computing_publication_material SHELXTL-Plus
_computing_structure_refinement SHELXTL-Plus
_computing_structure_solution 'SHELXTL-Plus (Sheldrick, 1998)'
_diffrn_ambient_temperature 296.0(10)
_diffrn_measured_fraction_theta_full 0.998
_diffrn_measured_fraction_theta_max 0.998
_diffrn_measurement_device_type 'Bruker P4'
_diffrn_measurement_method 2\q/\w
_diffrn_radiation_monochromator graphite
_diffrn_radiation_type MoK\a
_diffrn_radiation_wavelength 0.71073
_diffrn_reflns_av_R_equivalents 0.0388
_diffrn_reflns_av_sigmaI/netI 0.0405
_diffrn_reflns_limit_h_max 1
_diffrn_reflns_limit_h_min -7
_diffrn_reflns_limit_k_max 1
_diffrn_reflns_limit_k_min -12
_diffrn_reflns_limit_l_max 27
_diffrn_reflns_limit_l_min -1
_diffrn_reflns_number 2315
_diffrn_reflns_theta_full 30.00
_diffrn_reflns_theta_max 30.00
_diffrn_reflns_theta_min 2.05
_diffrn_standards_decay_% 5.3
_diffrn_standards_interval_count 97
_diffrn_standards_number 3
_exptl_absorpt_coefficient_mu 0.325
_exptl_absorpt_correction_T_max 0.929
_exptl_absorpt_correction_T_min 0.767
_exptl_absorpt_correction_type psi-scan
_exptl_absorpt_process_details '(XSCANS; Siemens, 1996)'
_exptl_crystal_colour colourless
_exptl_crystal_density_diffrn 1.143
_exptl_crystal_density_method 'not measured'
_exptl_crystal_description prism
_exptl_crystal_F_000 368
_exptl_crystal_size_max 0.60
_exptl_crystal_size_mid 0.40
_exptl_crystal_size_min 0.22
_refine_diff_density_max 0.298
_refine_diff_density_min -0.242
_refine_ls_abs_structure_details 'Flack (1983), 431 Friedel pairs'
_refine_ls_abs_structure_Flack 0.01(9)
_refine_ls_extinction_method none
_refine_ls_goodness_of_fit_ref 1.031
_refine_ls_hydrogen_treatment mixed
_refine_ls_matrix_type full
_refine_ls_number_parameters 111
_refine_ls_number_reflns 2128
_refine_ls_number_restraints 0
_refine_ls_restrained_S_all 1.031
_refine_ls_R_factor_all 0.0526
_refine_ls_R_factor_gt 0.0425
_refine_ls_shift/su_max 0.000
_refine_ls_shift/su_mean 0.000
_refine_ls_structure_factor_coef Fsqd
_refine_ls_weighting_details 'calc w=1/[\s^2^(Fo^2^)+(0.0642P)^2^+0.076P] where P=(Fo^2^+2Fc^2^)/3'
_refine_ls_weighting_scheme calc
_refine_ls_wR_factor_gt 0.1088
_refine_ls_wR_factor_ref 0.1161
_reflns_number_gt 1779
_reflns_number_total 2128
_reflns_threshold_expression I>2\s(I)
_cod_data_source_file bv2046.cif
_cod_data_source_block I
_cod_database_code 2212074
_cod_database_fobs_code 2212074

loop_
_symmetry_equiv_pos_as_xyz
'x, y, z'
'-x+1/2, -y, z+1/2'
'-x, y+1/2, -z+1/2'
'x+1/2, -y+1/2, -z'

loop_
_atom_site_type_symbol
_atom_site_label
_atom_site_fract_x
_atom_site_fract_y
_atom_site_fract_z
_atom_site_U_iso_or_equiv
_atom_site_adp_type
_atom_site_calc_flag
_atom_site_refinement_flags
_atom_site_occupancy
Cl Cl1 0.94744(10) 0.56490(5) 0.45943(2) 0.05079(16) Uani d . 1
N N1 0.4450(4) 0.5904(2) 0.53840(9) 0.0476(4) Uani d . 1
H H1 0.442(6) 0.686(4) 0.5500(13) 0.071 Uiso d . 1
H H2 0.339(7) 0.570(3) 0.5107(15) 0.071 Uiso d . 1
H H3 0.585(6) 0.583(3) 0.5158(15) 0.071 Uiso d . 1
C C1 0.4228(4) 0.4876(2) 0.59666(10) 0.0466(4) Uani d . 1
H H1A 0.2524 0.4878 0.6115 0.056 Uiso calc R 1
C C2 0.4835(6) 0.3347(2) 0.57123(13) 0.0677(8) Uani d . 1
H H2A 0.3813 0.3116 0.5335 0.102 Uiso calc R 1
H H2B 0.4562 0.2650 0.6065 0.102 Uiso calc R 1
H H2C 0.6514 0.3312 0.5576 0.102 Uiso calc R 1
C C3 0.5796(4) 0.5342(2) 0.65528(10) 0.0436(4) Uani d . 1
C C4 0.7775(5) 0.6272(3) 0.64946(11) 0.0541(5) Uani d . 1
H H4 0.8151 0.6676 0.6078 0.065 Uiso calc R 1
C C5 0.9206(5) 0.6611(3) 0.70503(12) 0.0642(6) Uani d . 1
H H5 1.0525 0.7240 0.6999 0.077 Uiso calc R 1
C C6 0.8710(5) 0.6032(3) 0.76771(11) 0.0611(7) Uani d . 1
C C7 0.6725(6) 0.5106(3) 0.77365(11) 0.0666(7) Uani d . 1
H H7 0.6355 0.4704 0.8154 0.080 Uiso calc R 1
C C8 0.5276(5) 0.4764(3) 0.71841(11) 0.0589(6) Uani d . 1
H H8 0.3948 0.4143 0.7237 0.071 Uiso calc R 1
C C9 1.0297(6) 0.6401(5) 0.82792(14) 0.0952(12) Uani d . 1
H H9A 1.0439 0.7443 0.8320 0.143 Uiso calc R 1
H H9B 1.1887 0.5983 0.8219 0.143 Uiso calc R 1
H H9C 0.9570 0.6011 0.8680 0.143 Uiso calc R 1

loop_
_atom_site_aniso_label
_atom_site_aniso_U_11
_atom_site_aniso_U_22
_atom_site_aniso_U_33
_atom_site_aniso_U_12
_atom_site_aniso_U_13
_atom_site_aniso_U_23
Cl1 0.0496(3) 0.0522(3) 0.0505(2) -0.0034(3) -0.0031(3) -0.0048(2)
N1 0.0459(9) 0.0481(8) 0.0489(8) 0.0004(9) -0.0121(11) 0.0029(7)
C1 0.0423(10) 0.0492(9) 0.0483(10) -0.0037(10) -0.0023(10) 0.0024(8)
C2 0.091(2) 0.0449(9) 0.0678(13) -0.0048(14) -0.0217(15) -0.0033(10)
C3 0.0418(10) 0.0456(9) 0.0434(8) 0.0040(10) 0.0001(9) -0.0043(7)
C4 0.0502(12) 0.0641(13) 0.0480(10) -0.0059(12) -0.0017(10) 0.0001(10)
C5 0.0528(14) 0.0775(14) 0.0624(13) -0.0065(15) -0.0074(12) -0.0125(12)
C6 0.0500(12) 0.0857(17) 0.0477(11) 0.0174(13) -0.0053(10) -0.0173(11)
C7 0.0648(14) 0.0931(18) 0.0417(10) 0.0102(17) 0.0019(11) 0.0003(12)
C8 0.0583(13) 0.0695(13) 0.0490(10) -0.0053(13) 0.0059(11) 0.0051(10)
C9 0.0723(18) 0.155(3) 0.0584(14) 0.013(3) -0.0184(15) -0.0314(18)

loop_
_atom_type_symbol
_atom_type_description
_atom_type_scat_dispersion_real
_atom_type_scat_dispersion_imag
_atom_type_scat_source
C C 0.0033 0.0016 'International Tables Vol C Tables 4.2.6.8 and 6.1.1.4'
H H 0.0000 0.0000 'International Tables Vol C Tables 4.2.6.8 and 6.1.1.4'
N N 0.0061 0.0033 'International Tables Vol C Tables 4.2.6.8 and 6.1.1.4'
Cl Cl 0.1484 0.1585 'International Tables Vol C Tables 4.2.6.8 and 6.1.1.4'

loop_
_geom_angle_atom_site_label_1
_geom_angle_atom_site_label_2
_geom_angle_atom_site_label_3
_geom_angle
_geom_angle_publ_flag
C1 N1 H1 114.0(17) no
C1 N1 H2 109(2) no
H1 N1 H2 112(3) no
C1 N1 H3 114(2) no
H1 N1 H3 103(3) no
H2 N1 H3 105(3) no
N1 C1 C3 111.87(17) no
N1 C1 C2 107.62(18) no
C3 C1 C2 113.00(19) no
N1 C1 H1A 108.1 no
C3 C1 H1A 108.1 no
C2 C1 H1A 108.1 no
C1 C2 H2A 109.5 no
C1 C2 H2B 109.5 no
H2A C2 H2B 109.5 no
C1 C2 H2C 109.5 no
H2A C2 H2C 109.5 no
H2B C2 H2C 109.5 no
C4 C3 C8 118.0(2) no
C4 C3 C1 123.80(19) no
C8 C3 C1 118.1(2) no
C3 C4 C5 120.9(2) no
C3 C4 H4 119.5 no
C5 C4 H4 119.5 no
C6 C5 C4 121.3(3) no
C6 C5 H5 119.3 no
C4 C5 H5 119.3 no
C5 C6 C7 117.8(2) no
C5 C6 C9 120.8(3) no
C7 C6 C9 121.3(3) no
C6 C7 C8 121.3(2) no
C6 C7 H7 119.3 no
C8 C7 H7 119.3 no
C7 C8 C3 120.6(2) no
C7 C8 H8 119.7 no
C3 C8 H8 119.7 no
C6 C9 H9A 109.5 no
C6 C9 H9B 109.5 no
H9A C9 H9B 109.5 no
C6 C9 H9C 109.5 no
H9A C9 H9C 109.5 no
H9B C9 H9C 109.5 no

loop_
_geom_bond_atom_site_label_1
_geom_bond_atom_site_label_2
_geom_bond_distance
_geom_bond_publ_flag
N1 C1 1.497(3) no
N1 H1 0.90(3) no
N1 H2 0.82(4) no
N1 H3 0.89(4) no
C1 C3 1.509(3) no
C1 C2 1.525(3) no
C1 H1A 0.9800 no
C2 H2A 0.9600 no
C2 H2B 0.9600 no
C2 H2C 0.9600 no
C3 C4 1.384(3) no
C3 C8 1.391(3) no
C4 C5 1.390(3) no
C4 H4 0.9300 no
C5 C6 1.380(4) no
C5 H5 0.9300 no
C6 C7 1.385(4) no
C6 C9 1.518(4) no
C7 C8 1.391(4) no
C7 H7 0.9300 no
C8 H8 0.9300 no
C9 H9A 0.9600 no
C9 H9B 0.9600 no
C9 H9C 0.9600 no

loop_
_geom_hbond_atom_site_label_D
_geom_hbond_atom_site_label_H
_geom_hbond_atom_site_label_A
_geom_hbond_site_symmetry_A
_geom_hbond_distance_DH
_geom_hbond_distance_HA
_geom_hbond_distance_DA
_geom_hbond_angle_DHA
_geom_hbond_publ_flag
N1 H1 Cl1 4_466 0.90(3) 2.29(3) 3.1552(19) 160(2) yes
N1 H2 Cl1 1_455 0.82(4) 2.38(4) 3.157(2) 159(3) yes
N1 H3 Cl1 . 0.89(4) 2.29(4) 3.180(2) 179(3) yes

loop_
_geom_torsion_atom_site_label_1
_geom_torsion_atom_site_label_2
_geom_torsion_atom_site_label_3
_geom_torsion_atom_site_label_4
_geom_torsion
_geom_torsion_publ_flag
N1 C1 C3 C4 -20.5(3) no
C2 C1 C3 C4 101.1(3) no
N1 C1 C3 C8 161.9(2) no
C2 C1 C3 C8 -76.5(3) no
C8 C3 C4 C5 0.3(4) no
C1 C3 C4 C5 -177.3(2) no
C3 C4 C5 C6 0.1(4) no
C4 C5 C6 C7 -0.3(4) no
C4 C5 C6 C9 179.6(3) no
C5 C6 C7 C8 0.1(4) no
C9 C6 C7 C8 -179.8(3) no
C6 C7 C8 C3 0.3(4) no
C4 C3 C8 C7 -0.6(4) no
C1 C3 C8 C7 177.2(2) no

loop_
_cod_related_entry_id
_cod_related_entry_database
_cod_related_entry_code
1 ChemSpider 21185675
